data_2220218
loop_
_publ_author_name
'Gong, Hai-Bin'
'Wang, Jie'
'Liu, Ying'
'Wang, Lei'

_publ_section_title
;
 Ethyl 2-(4-chlorophenyl)-3-(3,5-difluorophenoxy)acrylate
;
_journal_coeditor_code HG2439
_journal_issue 12
_journal_name_full 'Acta Crystallographica Section E'
_journal_page_first o2372
_journal_paper_doi 10.1107/S1600536808036957
_journal_volume 64
_journal_year 2008
_chemical_formula_iupac 'C17 H13 Cl F2 O3'
_chemical_formula_moiety 'C17 H13 Cl F2 O3'
_chemical_formula_sum 'C17 H13 Cl F2 O3'
_chemical_formula_weight 338.72
_chemical_name_systematic
;
Ethyl 2-(4-chlorophenyl)-3-(3,5-difluorophenoxy)acrylate
;
_space_group_IT_number 14
_symmetry_cell_setting monoclinic
_symmetry_space_group_name_Hall '-P 2ybc'
_symmetry_space_group_name_H-M 'P 1 21/c 1'
_atom_sites_solution_hydrogens geom
_atom_sites_solution_primary direct
_atom_sites_solution_secondary difmap
_audit_creation_method SHELXL-97
_cell_angle_alpha 90.00
_cell_angle_beta 91.40(3)
_cell_angle_gamma 90.00
_cell_formula_units_Z 4
_cell_length_a 9.4999(17)
_cell_length_b 7.6771(14)
_cell_length_c 21.564(4)
_cell_measurement_reflns_used 1213
_cell_measurement_temperature 298(2)
_cell_measurement_theta_max 25.3
_cell_measurement_theta_min 2.5
_cell_volume 1572.2(5)
_computing_cell_refinement 'SAINT (Bruker, 2007)'
_computing_data_collection 'SMART (Bruker, 2007)'
_computing_data_reduction 'SAINT (Bruker, 2007)'
_computing_molecular_graphics 'SHELXTL (Sheldrick, 2008)'
_computing_publication_material 'SHELXTL (Sheldrick, 2008)'
_computing_structure_refinement 'SHELXTL (Sheldrick, 2008)'
_computing_structure_solution 'SHELXTL (Sheldrick, 2008)'
_diffrn_ambient_temperature 298(2)
_diffrn_measured_fraction_theta_full 0.997
_diffrn_measured_fraction_theta_max 0.997
_diffrn_measurement_device_type 'Bruker SMART 1000 CCD area-detector'
_diffrn_measurement_method \w
_diffrn_radiation_monochromator graphite
_diffrn_radiation_source 'fine-focus sealed tube'
_diffrn_radiation_type MoK\a
_diffrn_radiation_wavelength 0.71073
_diffrn_reflns_av_R_equivalents 0.0408
_diffrn_reflns_av_sigmaI/netI 0.0392
_diffrn_reflns_limit_h_max 11
_diffrn_reflns_limit_h_min 0
_diffrn_reflns_limit_k_max 9
_diffrn_reflns_limit_k_min 0
_diffrn_reflns_limit_l_max 26
_diffrn_reflns_limit_l_min -26
_diffrn_reflns_number 3284
_diffrn_reflns_theta_full 26.01
_diffrn_reflns_theta_max 26.01
_diffrn_reflns_theta_min 1.89
_diffrn_standards_number 0
_exptl_absorpt_coefficient_mu 0.275
_exptl_absorpt_correction_T_max 0.9470
_exptl_absorpt_correction_T_min 0.9394
_exptl_absorpt_correction_type multi-scan
_exptl_absorpt_process_details '(SADABS; Bruker, 2001)'
_exptl_crystal_colour colorless
_exptl_crystal_density_diffrn 1.431
_exptl_crystal_density_method 'not measured'
_exptl_crystal_description block
_exptl_crystal_F_000 696
_exptl_crystal_size_max 0.23
_exptl_crystal_size_mid 0.20
_exptl_crystal_size_min 0.20
_refine_diff_density_max 0.475
_refine_diff_density_min -0.532
_refine_ls_extinction_method none
_refine_ls_goodness_of_fit_ref 1.082
_refine_ls_hydrogen_treatment constr
_refine_ls_matrix_type full
_refine_ls_number_parameters 209
_refine_ls_number_reflns 3090
_refine_ls_number_restraints 0
_refine_ls_restrained_S_all 1.082
_refine_ls_R_factor_all 0.1146
_refine_ls_R_factor_gt 0.0709
_refine_ls_shift/su_max_lt 0.001
_refine_ls_shift/su_mean 0.000
_refine_ls_structure_factor_coef Fsqd
_refine_ls_weighting_details 'calc w=1/[\s^2^(Fo^2^)+(0.171P)^2^+0.5784P] where P=(Fo^2^+2Fc^2^)/3'
_refine_ls_weighting_scheme calc
_refine_ls_wR_factor_gt 0.2136
_refine_ls_wR_factor_ref 0.2829
_reflns_number_gt 2000
_reflns_number_total 3090
_reflns_threshold_expression I>2\s(I)
_cod_data_source_file hg2439.cif
_cod_data_source_block I
_cod_original_sg_symbol_H-M 'P 21/c'
_cod_database_code 2220218
_cod_database_fobs_code 2220218

loop_
_symmetry_equiv_pos_as_xyz
'x, y, z'
'-x, y+1/2, -z+1/2'
'-x, -y, -z'
'x, -y-1/2, z-1/2'

loop_
_atom_site_type_symbol
_atom_site_label
_atom_site_fract_x
_atom_site_fract_y
_atom_site_fract_z
_atom_site_U_iso_or_equiv
_atom_site_adp_type
_atom_site_calc_flag
_atom_site_refinement_flags
_atom_site_occupancy
C C14 1.0156(4) 0.6558(5) 0.20983(16) 0.0391(9) Uani d . 1
C C7 1.0360(4) 0.6643(5) 0.27791(16) 0.0362(8) Uani d . 1
C C15 1.1233(4) 0.5884(5) 0.16872(17) 0.0428(9) Uani d . 1
C C13 0.8915(4) 0.7118(5) 0.18452(17) 0.0394(9) Uani d . 1
H H13 0.8261 0.7565 0.2117 0.047 Uiso calc R 1
C C8 1.1571(4) 0.7361(5) 0.30569(18) 0.0424(9) Uani d . 1
H H8 1.2298 0.7728 0.2807 0.051 Uiso calc R 1
C C11 0.9438(4) 0.6248(6) 0.38096(19) 0.0509(10) Uani d . 1
H H11 0.8726 0.5864 0.4064 0.061 Uiso calc R 1
C C2 0.6293(4) 0.8598(6) 0.13280(19) 0.0486(10) Uani d . 1
H H2 0.6553 0.9036 0.1716 0.058 Uiso calc R 1
C C1 0.7207(4) 0.7578(5) 0.09956(18) 0.0417(9) Uani d . 1
C C6 0.6816(5) 0.6998(6) 0.04035(19) 0.0510(11) Uani d . 1
H H6 0.7431 0.6344 0.0168 0.061 Uiso calc R 1
C C10 1.0635(4) 0.6998(6) 0.40610(18) 0.0486(10) Uani d . 1
C C12 0.9308(4) 0.6072(5) 0.31709(18) 0.0430(9) Uani d . 1
H H12 0.8500 0.5562 0.3000 0.052 Uiso calc R 1
C C9 1.1716(4) 0.7540(5) 0.36912(19) 0.0470(10) Uani d . 1
H H9 1.2531 0.8020 0.3867 0.056 Uiso calc R 1
C C5 0.5495(5) 0.7422(6) 0.0178(2) 0.0524(11) Uani d . 1
C C4 0.4541(5) 0.8378(7) 0.0493(2) 0.0585(12) Uani d . 1
H H4 0.3650 0.8629 0.0329 0.070 Uiso calc R 1
C C3 0.4983(4) 0.8946(6) 0.1066(2) 0.0542(11) Uani d . 1
O O1 1.1121(3) 0.5871(5) 0.11246(13) 0.0641(9) Uani d . 1
O O2 1.2379(3) 0.5253(4) 0.19845(12) 0.0461(7) Uani d . 1
O O3 0.8532(4) 0.7092(5) 0.12313(16) 0.0664(9) Uani d . 1
C C16 1.3459(4) 0.4580(7) 0.1585(2) 0.0563(12) Uani d . 1
H H16A 1.3703 0.5452 0.1280 0.068 Uiso calc R 1
H H16B 1.3113 0.3555 0.1367 0.068 Uiso calc R 1
F F1 0.5110(3) 0.6844(5) -0.03974(14) 0.0852(10) Uani d . 1
C C17 1.4696(5) 0.4135(9) 0.1967(2) 0.0833(18) Uani d . 1
H H17A 1.4993 0.5136 0.2202 0.125 Uiso calc R 1
H H17B 1.5443 0.3769 0.1704 0.125 Uiso calc R 1
H H17C 1.4466 0.3206 0.2244 0.125 Uiso calc R 1
F F2 0.4078(3) 0.9913(5) 0.14082(16) 0.0970(12) Uani d . 1
Cl Cl1 1.07938(14) 0.7341(2) 0.48566(5) 0.0805(6) Uani d . 1

loop_
_atom_site_aniso_label
_atom_site_aniso_U_11
_atom_site_aniso_U_22
_atom_site_aniso_U_33
_atom_site_aniso_U_12
_atom_site_aniso_U_13
_atom_site_aniso_U_23
C14 0.0362(19) 0.043(2) 0.0375(19) 0.0008(16) -0.0035(15) 0.0011(16)
C7 0.0356(18) 0.0357(19) 0.0374(19) 0.0084(15) -0.0012(14) 0.0008(15)
C15 0.040(2) 0.048(2) 0.040(2) 0.0021(17) -0.0007(16) 0.0006(17)
C13 0.0382(19) 0.041(2) 0.0386(19) 0.0015(16) -0.0023(15) -0.0047(16)
C8 0.0340(18) 0.050(2) 0.043(2) -0.0018(17) -0.0016(15) -0.0006(17)
C11 0.044(2) 0.065(3) 0.044(2) 0.003(2) 0.0058(17) 0.005(2)
C2 0.050(2) 0.049(2) 0.047(2) 0.0039(19) -0.0064(18) -0.0056(19)
C1 0.0375(19) 0.045(2) 0.042(2) 0.0017(17) -0.0041(16) 0.0047(17)
C6 0.050(2) 0.060(3) 0.043(2) 0.010(2) -0.0033(18) -0.0019(19)
C10 0.045(2) 0.065(3) 0.0356(19) 0.010(2) -0.0018(16) -0.0038(19)
C12 0.0374(19) 0.047(2) 0.045(2) -0.0024(17) -0.0015(16) 0.0012(17)
C9 0.038(2) 0.056(3) 0.047(2) 0.0011(18) -0.0059(17) -0.0103(19)
C5 0.052(2) 0.059(3) 0.045(2) 0.002(2) -0.0103(19) -0.001(2)
C4 0.044(2) 0.072(3) 0.059(3) 0.006(2) -0.013(2) 0.006(2)
C3 0.048(2) 0.054(3) 0.060(3) 0.011(2) -0.0001(19) -0.003(2)
O1 0.0592(19) 0.095(3) 0.0375(16) 0.0233(18) 0.0006(13) 0.0027(16)
O2 0.0393(14) 0.0551(17) 0.0442(15) 0.0111(13) 0.0049(11) -0.0029(12)
O3 0.060(2) 0.080(2) 0.058(2) 0.0072(17) -0.0116(15) -0.0001(17)
C16 0.050(2) 0.068(3) 0.051(2) 0.010(2) 0.011(2) -0.007(2)
F1 0.076(2) 0.124(3) 0.0538(16) 0.0185(19) -0.0268(14) -0.0219(17)
C17 0.058(3) 0.126(5) 0.066(3) 0.038(3) 0.004(2) -0.009(3)
F2 0.070(2) 0.134(3) 0.087(2) 0.053(2) -0.0065(16) -0.029(2)
Cl1 0.0637(8) 0.1398(14) 0.0378(6) 0.0078(8) -0.0051(5) -0.0114(7)

loop_
_atom_type_symbol
_atom_type_description
_atom_type_scat_dispersion_real
_atom_type_scat_dispersion_imag
_atom_type_scat_source
C C 0.0033 0.0016 'International Tables Vol C Tables 4.2.6.8 and 6.1.1.4'
H H 0.0000 0.0000 'International Tables Vol C Tables 4.2.6.8 and 6.1.1.4'
O O 0.0106 0.0060 'International Tables Vol C Tables 4.2.6.8 and 6.1.1.4'
F F 0.0171 0.0103 'International Tables Vol C Tables 4.2.6.8 and 6.1.1.4'
Cl Cl 0.1484 0.1585 'International Tables Vol C Tables 4.2.6.8 and 6.1.1.4'

loop_
_geom_angle_atom_site_label_1
_geom_angle_atom_site_label_2
_geom_angle_atom_site_label_3
_geom_angle
C13 C14 C15 118.8(3)
C13 C14 C7 118.5(3)
C15 C14 C7 122.7(3)
C12 C7 C8 117.3(3)
C12 C7 C14 120.6(3)
C8 C7 C14 122.0(3)
O1 C15 O2 121.7(3)
O1 C15 C14 124.1(3)
O2 C15 C14 114.2(3)
C14 C13 O3 126.4(4)
C14 C13 H13 116.8
O3 C13 H13 116.8
C9 C8 C7 121.8(4)
C9 C8 H8 119.1
C7 C8 H8 119.1
C10 C11 C12 119.1(4)
C10 C11 H11 120.5
C12 C11 H11 120.5
C3 C2 C1 118.0(4)
C3 C2 H2 121.0
C1 C2 H2 121.0
C2 C1 C6 119.9(4)
C2 C1 O3 122.3(4)
C6 C1 O3 117.7(4)
C5 C6 C1 118.0(4)
C5 C6 H6 121.0
C1 C6 H6 121.0
C11 C10 C9 121.3(4)
C11 C10 Cl1 120.3(3)
C9 C10 Cl1 118.4(3)
C11 C12 C7 121.5(4)
C11 C12 H12 119.2
C7 C12 H12 119.2
C8 C9 C10 119.0(4)
C8 C9 H9 120.5
C10 C9 H9 120.5
F1 C5 C4 117.6(4)
F1 C5 C6 118.0(4)
C4 C5 C6 124.4(4)
C5 C4 C3 115.5(4)
C5 C4 H4 122.3
C3 C4 H4 122.3
F2 C3 C4 118.5(4)
F2 C3 C2 117.3(4)
C4 C3 C2 124.2(4)
C15 O2 C16 115.0(3)
C13 O3 C1 124.4(3)
O2 C16 C17 108.7(4)
O2 C16 H16A 110.0
C17 C16 H16A 110.0
O2 C16 H16B 110.0
C17 C16 H16B 110.0
H16A C16 H16B 108.3
C16 C17 H17A 109.5
C16 C17 H17B 109.5
H17A C17 H17B 109.5
C16 C17 H17C 109.5
H17A C17 H17C 109.5
H17B C17 H17C 109.5

loop_
_geom_bond_atom_site_label_1
_geom_bond_atom_site_label_2
_geom_bond_distance
C14 C13 1.357(5)
C14 C15 1.465(5)
C14 C7 1.478(5)
C7 C12 1.395(5)
C7 C8 1.397(5)
C15 O1 1.215(5)
C15 O2 1.340(5)
C13 O3 1.364(5)
C13 H13 0.9300
C8 C9 1.378(5)
C8 H8 0.9300
C11 C10 1.374(6)
C11 C12 1.386(5)
C11 H11 0.9300
C2 C3 1.380(6)
C2 C1 1.382(6)
C2 H2 0.9300
C1 C6 1.394(6)
C1 O3 1.397(5)
C6 C5 1.374(6)
C6 H6 0.9300
C10 C9 1.380(6)
C10 Cl1 1.739(4)
C12 H12 0.9300
C9 H9 0.9300
C5 F1 1.359(5)
C5 C4 1.361(7)
C4 C3 1.368(6)
C4 H4 0.9300
C3 F2 1.365(5)
O2 C16 1.450(5)
C16 C17 1.459(6)
C16 H16A 0.9700
C16 H16B 0.9700
C17 H17A 0.9600
C17 H17B 0.9600
C17 H17C 0.9600

loop_
_geom_torsion_atom_site_label_1
_geom_torsion_atom_site_label_2
_geom_torsion_atom_site_label_3
_geom_torsion_atom_site_label_4
_geom_torsion
C13 C14 C7 C12 45.7(5)
C15 C14 C7 C12 -133.9(4)
C13 C14 C7 C8 -131.3(4)
C15 C14 C7 C8 49.1(5)
C13 C14 C15 O1 3.9(6)
C7 C14 C15 O1 -176.5(4)
C13 C14 C15 O2 -175.6(4)
C7 C14 C15 O2 3.9(6)
C15 C14 C13 O3 1.5(6)
C7 C14 C13 O3 -178.1(4)
C12 C7 C8 C9 -1.4(6)
C14 C7 C8 C9 175.7(4)
C3 C2 C1 C6 2.7(6)
C3 C2 C1 O3 -177.2(4)
C2 C1 C6 C5 -2.2(7)
O3 C1 C6 C5 177.8(4)
C12 C11 C10 C9 -1.4(7)
C12 C11 C10 Cl1 176.7(3)
C10 C11 C12 C7 -0.2(6)
C8 C7 C12 C11 1.6(6)
C14 C7 C12 C11 -175.6(4)
C7 C8 C9 C10 -0.1(6)
C11 C10 C9 C8 1.6(7)
Cl1 C10 C9 C8 -176.6(3)
C1 C6 C5 F1 -179.5(4)
C1 C6 C5 C4 0.3(7)
F1 C5 C4 C3 -179.3(4)
C6 C5 C4 C3 0.9(7)
C5 C4 C3 F2 -179.9(4)
C5 C4 C3 C2 -0.3(7)
C1 C2 C3 F2 178.1(4)
C1 C2 C3 C4 -1.5(7)
O1 C15 O2 C16 0.5(6)
C14 C15 O2 C16 -179.9(4)
C14 C13 O3 C1 175.6(4)
C2 C1 O3 C13 19.2(6)
C6 C1 O3 C13 -160.7(4)
C15 O2 C16 C17 173.4(4)

loop_
_cod_related_entry_id
_cod_related_entry_database
_cod_related_entry_code
1 ChemSpider 24741150
